data_4025928
loop_
_publ_author_name
'Ya-Ping Xue'
'Wei-Dong Z. Li'

_publ_section_title
;
 Formal Total Synthesis of (\+-)-Estrone via the Furano Diene Approach
;
_journal_name_full 'Journal of Organic Chemistry'
_journal_page_first 57
_journal_page_last 64
_journal_paper_doi 10.1021/jo1015486
_journal_volume 76
_journal_year 2011
_chemical_formula_sum 'C17 H22 O3'
_chemical_formula_weight 274.35
_chemical_name_systematic
; 
 ? 
;
_space_group_IT_number 29
_symmetry_cell_setting orthorhombic
_symmetry_space_group_name_Hall 'P 2c -2ac'
_symmetry_space_group_name_H-M 'P c a 21'
_atom_sites_solution_hydrogens geom
_atom_sites_solution_primary direct
_atom_sites_solution_secondary difmap
_audit_creation_method SHELXL-97
_cell_angle_alpha 90.00
_cell_angle_beta 90.00
_cell_angle_gamma 90.00
_cell_formula_units_Z 8
_cell_length_a 14.159(2)
_cell_length_b 6.4481(12)
_cell_length_c 30.788(9)
_cell_measurement_reflns_used 3305
_cell_measurement_temperature 294(2)
_cell_measurement_theta_max 26.25
_cell_measurement_theta_min 2.95
_cell_volume 2810.9(11)
_computing_cell_refinement 'Bruker SMART'
_computing_data_collection 'Bruker SMART'
_computing_data_reduction 'Bruker SAINT'
_computing_molecular_graphics 'Bruker SHELXTL'
_computing_publication_material 'Bruker SHELXTL'
_computing_structure_refinement 'SHELXL-97 (Sheldrick, 1997)'
_computing_structure_solution 'SHELXS-97 (Sheldrick, 1990)'
_diffrn_ambient_temperature 294(2)
_diffrn_measured_fraction_theta_full 0.978
_diffrn_measured_fraction_theta_max 0.978
_diffrn_measurement_device_type 'CCD area detector'
_diffrn_measurement_method 'phi and omega scans'
_diffrn_radiation_monochromator graphite
_diffrn_radiation_source 'fine-focus sealed tube'
_diffrn_radiation_type MoK\a
_diffrn_radiation_wavelength 0.71073
_diffrn_reflns_av_R_equivalents 0.0591
_diffrn_reflns_av_sigmaI/netI 0.0500
_diffrn_reflns_limit_h_max 18
_diffrn_reflns_limit_h_min -15
_diffrn_reflns_limit_k_max 6
_diffrn_reflns_limit_k_min -8
_diffrn_reflns_limit_l_max 39
_diffrn_reflns_limit_l_min -38
_diffrn_reflns_number 15370
_diffrn_reflns_theta_full 27.18
_diffrn_reflns_theta_max 27.18
_diffrn_reflns_theta_min 2.65
_diffrn_standards_interval_time 0
_exptl_absorpt_coefficient_mu 0.087
_exptl_absorpt_correction_T_max 0.9862
_exptl_absorpt_correction_T_min 0.9624
_exptl_absorpt_correction_type multi-scan
_exptl_absorpt_process_details SADABS
_exptl_crystal_density_diffrn 1.297
_exptl_crystal_density_meas ?
_exptl_crystal_F_000 1184
_exptl_crystal_size_max 0.38
_exptl_crystal_size_mid 0.32
_exptl_crystal_size_min 0.16
_refine_diff_density_max 0.231
_refine_diff_density_min -0.170
_refine_diff_density_rms 0.041
_refine_ls_abs_structure_details 'none, Friedel Pairs merged'
_refine_ls_extinction_coef 0.0067(8)
_refine_ls_extinction_expression Fc^*^=kFc[1+0.001xFc^2^\l^3^/sin(2\q)]^-1/4^
_refine_ls_extinction_method SHELXL
_refine_ls_goodness_of_fit_ref 1.006
_refine_ls_hydrogen_treatment mixed
_refine_ls_matrix_type full
_refine_ls_number_parameters 372
_refine_ls_number_reflns 3124
_refine_ls_number_restraints 1
_refine_ls_restrained_S_all 1.006
_refine_ls_R_factor_all 0.0823
_refine_ls_R_factor_gt 0.0438
_refine_ls_shift/su_max 0.001
_refine_ls_shift/su_mean 0.000
_refine_ls_structure_factor_coef Fsqd
_refine_ls_weighting_details 'calc w=1/[\s^2^(Fo^2^)+(0.0457P)^2^+0.6566P] where P=(Fo^2^+2Fc^2^)/3'
_refine_ls_weighting_scheme calc
_refine_ls_wR_factor_gt 0.0915
_refine_ls_wR_factor_ref 0.1077
_reflns_number_gt 2088
_reflns_number_total 3124
_reflns_threshold_expression >2sigma(I)
_cod_data_source_file jo1015486_si_001.cif
_cod_data_source_block 051122c
_cod_depositor_comments
;
The following automatic conversions were performed:

'_exptl_crystal_density_meas' value 'none' was changed to '?' - the
value is perceived as not measured.

Automatic conversion script
Id: cif_fix_values 3008 2015-01-20 13:52:24Z robertas 
;
_cod_original_cell_volume 2810.8(11)
_cod_database_code 4025928

loop_
_symmetry_equiv_pos_as_xyz
'x, y, z'
'-x, -y, z+1/2'
'x+1/2, -y, z'
'-x+1/2, y, z+1/2'

loop_
_atom_site_label
_atom_site_type_symbol
_atom_site_fract_x
_atom_site_fract_y
_atom_site_fract_z
_atom_site_U_iso_or_equiv
_atom_site_adp_type
_atom_site_occupancy
_atom_site_symmetry_multiplicity
_atom_site_calc_flag
_atom_site_refinement_flags
O1 O 0.2496(2) 0.0667(5) 0.32022(9) 0.0434(7) Uani 1 1 d .
O2 O 0.33028(18) 0.2276(4) 0.46804(8) 0.0367(7) Uani 1 1 d .
O3 O 0.1118(4) 0.5145(6) 0.52542(16) 0.0639(13) Uani 1 1 d .
H3 H 0.114(3) 0.470(7) 0.5499(15) 0.051(14) Uiso 1 1 d .
O4 O 0.4951(2) 0.4414(5) 0.25131(10) 0.0435(8) Uani 1 1 d .
O5 O 0.41661(19) 0.2664(4) 0.10325(9) 0.0388(7) Uani 1 1 d .
O6 O 0.6339(3) -0.0400(7) 0.05075(14) 0.0697(13) Uani 1 1 d .
H6 H 0.646(3) -0.117(8) 0.0263(18) 0.075(15) Uiso 1 1 d .
C1 C 0.1642(4) 0.0372(6) 0.34091(18) 0.0325(11) Uani 1 1 d .
C2 C 0.0888(3) -0.0677(8) 0.32207(15) 0.0448(11) Uani 1 1 d .
H2 H 0.0943 -0.1226 0.2943 0.054 Uiso 1 1 calc R
C3 C 0.0059(3) -0.0895(8) 0.34503(17) 0.0523(12) Uani 1 1 d .
H3A H -0.0454 -0.1547 0.3320 0.063 Uiso 1 1 calc R
C4 C -0.0027(5) -0.0171(7) 0.3867(2) 0.0481(17) Uani 1 1 d .
H4 H -0.0584 -0.0371 0.4022 0.058 Uiso 1 1 calc R
C5 C 0.0736(3) 0.0876(7) 0.40584(13) 0.0372(9) Uani 1 1 d .
C6 C 0.0705(3) 0.1445(7) 0.45326(13) 0.0454(11) Uani 1 1 d .
H6A H 0.0262 0.0553 0.4684 0.054 Uiso 1 1 calc R
H6B H 0.0494 0.2868 0.4565 0.054 Uiso 1 1 calc R
C7 C 0.1682(3) 0.1201(6) 0.47276(13) 0.0387(10) Uani 1 1 d .
H7A H 0.1654 0.1436 0.5039 0.046 Uiso 1 1 calc R
H7B H 0.1908 -0.0200 0.4679 0.046 Uiso 1 1 calc R
C8 C 0.2357(3) 0.2738(5) 0.45221(11) 0.0277(8) Uani 1 1 d .
C9 C 0.2374(3) 0.2506(5) 0.40137(11) 0.0299(9) Uani 1 1 d .
H9 H 0.2959 0.1771 0.3941 0.036 Uiso 1 1 calc R
C10 C 0.1565(3) 0.1227(5) 0.38267(12) 0.0307(9) Uani 1 1 d .
C11 C 0.2428(4) 0.4638(7) 0.37896(16) 0.0374(12) Uani 1 1 d .
H11A H 0.2582 0.4437 0.3485 0.045 Uiso 1 1 calc R
H11B H 0.1813 0.5297 0.3805 0.045 Uiso 1 1 calc R
C12 C 0.3160(3) 0.6070(7) 0.39927(14) 0.0450(11) Uani 1 1 d .
H12A H 0.3012 0.7493 0.3917 0.054 Uiso 1 1 calc R
H12B H 0.3778 0.5747 0.3874 0.054 Uiso 1 1 calc R
C13 C 0.3192(3) 0.5858(6) 0.44920(13) 0.0376(10) Uani 1 1 d .
H13 H 0.3350 0.7186 0.4629 0.045 Uiso 1 1 calc R
C14 C 0.2238(4) 0.5023(5) 0.4662(2) 0.0339(13) Uani 1 1 d .
H14 H 0.1717 0.5660 0.4500 0.041 Uiso 1 1 calc R
C15 C 0.3862(3) 0.4148(7) 0.46427(15) 0.0438(10) Uani 1 1 d .
H15A H 0.4366 0.3955 0.4433 0.053 Uiso 1 1 calc R
H15B H 0.4139 0.4505 0.4921 0.053 Uiso 1 1 calc R
C16 C 0.2694(4) -0.0637(9) 0.28379(19) 0.0618(14) Uani 1 1 d .
H16A H 0.2620 -0.2063 0.2921 0.093 Uiso 1 1 calc R
H16B H 0.3330 -0.0404 0.2742 0.093 Uiso 1 1 calc R
H16C H 0.2264 -0.0319 0.2606 0.093 Uiso 1 1 calc R
C17 C 0.2098(4) 0.5352(8) 0.51455(18) 0.0443(13) Uani 1 1 d .
H17A H 0.2465 0.4339 0.5306 0.053 Uiso 1 1 calc R
H17B H 0.2319 0.6724 0.5226 0.053 Uiso 1 1 calc R
C18 C 0.5817(4) 0.4640(7) 0.23098(18) 0.0346(11) Uani 1 1 d .
C19 C 0.6565(4) 0.5708(7) 0.24951(15) 0.0467(11) Uani 1 1 d .
H19 H 0.6502 0.6296 0.2769 0.056 Uiso 1 1 calc R
C20 C 0.7407(3) 0.5895(8) 0.22695(17) 0.0525(12) Uani 1 1 d .
H20 H 0.7923 0.6544 0.2397 0.063 Uiso 1 1 calc R
C21 C 0.7474(4) 0.5111(6) 0.1853(3) 0.0453(17) Uani 1 1 d .
H21 H 0.8033 0.5278 0.1699 0.054 Uiso 1 1 calc R
C22 C 0.6721(3) 0.4079(6) 0.16610(13) 0.0340(9) Uani 1 1 d .
C23 C 0.6765(3) 0.3428(7) 0.11927(13) 0.0446(10) Uani 1 1 d .
H23A H 0.6972 0.1997 0.1173 0.054 Uiso 1 1 calc R
H23B H 0.7217 0.4286 0.1038 0.054 Uiso 1 1 calc R
C24 C 0.5795(3) 0.3657(6) 0.09883(12) 0.0382(9) Uani 1 1 d .
H24A H 0.5577 0.5074 0.1021 0.046 Uiso 1 1 calc R
H24B H 0.5833 0.3351 0.0680 0.046 Uiso 1 1 calc R
C25 C 0.5104(2) 0.2192(5) 0.12030(11) 0.0285(8) Uani 1 1 d .
C26 C 0.5077(3) 0.2521(5) 0.17081(11) 0.0272(8) Uani 1 1 d .
H26 H 0.4498 0.3295 0.1772 0.033 Uiso 1 1 calc R
C27 C 0.5887(3) 0.3771(5) 0.18929(12) 0.0294(8) Uani 1 1 d .
C28 C 0.4997(4) 0.0423(7) 0.19506(17) 0.0395(12) Uani 1 1 d .
H28A H 0.5607 -0.0263 0.1946 0.047 Uiso 1 1 calc R
H28B H 0.4832 0.0684 0.2251 0.047 Uiso 1 1 calc R
C29 C 0.4252(3) -0.1028(7) 0.17477(14) 0.0454(11) Uani 1 1 d .
H29A H 0.4387 -0.2448 0.1831 0.055 Uiso 1 1 calc R
H29B H 0.3632 -0.0670 0.1860 0.055 Uiso 1 1 calc R
C30 C 0.4241(3) -0.0867(7) 0.12502(13) 0.0382(10) Uani 1 1 d .
H30 H 0.4079 -0.2207 0.1120 0.046 Uiso 1 1 calc R
C31 C 0.5200(4) -0.0125(6) 0.10884(18) 0.0319(13) Uani 1 1 d .
H31 H 0.5705 -0.0755 0.1262 0.038 Uiso 1 1 calc R
C32 C 0.3588(3) 0.0830(7) 0.10822(15) 0.0451(10) Uani 1 1 d .
H32A H 0.3314 0.0431 0.0806 0.054 Uiso 1 1 calc R
H32B H 0.3081 0.1083 0.1287 0.054 Uiso 1 1 calc R
C33 C 0.5366(4) -0.0554(9) 0.06046(17) 0.0468(12) Uani 1 1 d .
H33A H 0.5141 -0.1933 0.0533 0.056 Uiso 1 1 calc R
H33B H 0.5015 0.0439 0.0431 0.056 Uiso 1 1 calc R
C34 C 0.4761(4) 0.5681(9) 0.28787(18) 0.0573(13) Uani 1 1 d .
H34A H 0.5172 0.5295 0.3113 0.086 Uiso 1 1 calc R
H34B H 0.4116 0.5497 0.2966 0.086 Uiso 1 1 calc R
H34C H 0.4866 0.7108 0.2804 0.086 Uiso 1 1 calc R

loop_
_atom_site_aniso_label
_atom_site_aniso_U_11
_atom_site_aniso_U_22
_atom_site_aniso_U_33
_atom_site_aniso_U_23
_atom_site_aniso_U_13
_atom_site_aniso_U_12
O1 0.0457(19) 0.0519(17) 0.0325(17) -0.0078(18) 0.0053(15) 0.0016(16)
O2 0.0338(16) 0.0399(15) 0.0365(15) 0.0041(12) -0.0083(12) 0.0026(12)
O3 0.061(3) 0.086(3) 0.044(2) 0.0048(18) 0.016(2) 0.0210(18)
O4 0.047(2) 0.0528(18) 0.0307(17) -0.0105(17) 0.0042(14) -0.0001(16)
O5 0.0348(17) 0.0437(16) 0.0378(15) 0.0040(13) -0.0113(12) 0.0033(13)
O6 0.050(3) 0.105(3) 0.054(3) -0.043(2) 0.016(2) -0.011(2)
C1 0.034(3) 0.032(2) 0.032(3) 0.002(2) -0.004(2) 0.002(2)
C2 0.053(3) 0.045(3) 0.036(2) -0.004(2) -0.012(2) -0.003(2)
C3 0.040(3) 0.051(3) 0.066(3) -0.005(3) -0.018(2) -0.006(2)
C4 0.035(4) 0.051(4) 0.058(4) 0.000(2) -0.004(3) -0.0094(19)
C5 0.029(2) 0.042(2) 0.041(2) 0.003(2) 0.0009(19) -0.0008(18)
C6 0.035(2) 0.058(3) 0.043(2) -0.003(2) 0.013(2) -0.009(2)
C7 0.045(2) 0.041(2) 0.031(2) 0.0040(17) 0.0060(19) -0.0048(18)
C8 0.028(2) 0.0306(19) 0.0241(18) 0.0032(15) -0.0008(15) 0.0015(15)
C9 0.026(2) 0.036(2) 0.0270(19) -0.0007(16) 0.0029(15) 0.0003(15)
C10 0.027(2) 0.033(2) 0.032(2) 0.0031(16) -0.0057(16) 0.0004(15)
C11 0.049(3) 0.039(2) 0.024(2) 0.008(2) -0.001(2) -0.007(2)
C12 0.054(3) 0.041(3) 0.039(2) 0.008(2) 0.000(2) -0.015(2)
C13 0.048(3) 0.034(2) 0.031(2) -0.0015(19) -0.0008(19) -0.0062(19)
C14 0.035(3) 0.034(3) 0.032(3) 0.0003(15) -0.001(3) 0.0030(15)
C15 0.039(3) 0.049(3) 0.043(3) -0.002(2) -0.005(2) -0.004(2)
C16 0.077(4) 0.057(3) 0.052(3) -0.018(3) 0.008(3) 0.009(3)
C17 0.058(3) 0.045(2) 0.030(2) -0.006(2) 0.000(2) 0.005(2)
C18 0.038(3) 0.035(2) 0.031(3) -0.001(2) -0.004(2) 0.001(2)
C19 0.053(3) 0.041(2) 0.046(3) -0.008(2) -0.015(2) -0.002(2)
C20 0.042(3) 0.049(3) 0.067(3) -0.006(3) -0.020(2) -0.009(2)
C21 0.027(3) 0.043(3) 0.066(4) -0.003(2) -0.002(3) -0.0063(17)
C22 0.028(2) 0.034(2) 0.040(2) -0.0008(19) -0.0033(18) 0.0019(17)
C23 0.038(3) 0.054(3) 0.041(2) -0.002(2) 0.008(2) -0.0068(19)
C24 0.046(3) 0.040(2) 0.029(2) 0.0039(17) 0.0037(18) -0.001(2)
C25 0.023(2) 0.036(2) 0.0262(18) 0.0022(16) -0.0026(15) 0.0021(14)
C26 0.027(2) 0.031(2) 0.0237(18) -0.0015(15) -0.0020(15) 0.0001(15)
C27 0.031(2) 0.0263(19) 0.0307(19) 0.0000(15) -0.0045(16) 0.0038(15)
C28 0.049(3) 0.040(2) 0.029(3) 0.005(2) -0.004(2) -0.006(2)
C29 0.051(3) 0.047(3) 0.038(2) 0.002(2) -0.003(2) -0.013(2)
C30 0.037(2) 0.039(2) 0.038(2) -0.008(2) -0.0034(19) -0.0078(18)
C31 0.038(3) 0.036(3) 0.021(3) -0.0011(15) -0.006(2) 0.0024(16)
C32 0.036(3) 0.055(3) 0.045(3) 0.000(2) -0.008(2) -0.007(2)
C33 0.048(3) 0.051(3) 0.042(3) -0.014(3) 0.000(2) 0.000(3)
C34 0.070(4) 0.059(3) 0.043(3) -0.013(3) 0.010(3) 0.007(3)

loop_
_atom_type_symbol
_atom_type_description
_atom_type_scat_dispersion_real
_atom_type_scat_dispersion_imag
_atom_type_scat_source
C C 0.0033 0.0000 'International Tables Vol C Tables 4.2.6.8 and 6.1.1.4'
H H 0.0000 0.0000 'International Tables Vol C Tables 4.2.6.8 and 6.1.1.4'
O O 0.0106 0.0000 'International Tables Vol C Tables 4.2.6.8 and 6.1.1.4'

loop_
_geom_angle_atom_site_label_1
_geom_angle_atom_site_label_2
_geom_angle_atom_site_label_3
_geom_angle
C1 O1 C16 116.9(4)
C15 O2 C8 107.8(3)
C17 O3 H3 102(3)
C18 O4 C34 117.8(4)
C32 O5 C25 107.8(3)
C33 O6 H6 108(3)
O1 C1 C2 123.2(5)
O1 C1 C10 115.9(4)
C2 C1 C10 120.9(5)
C3 C2 C1 119.3(4)
C3 C2 H2 120.3
C1 C2 H2 120.3
C4 C3 C2 121.4(5)
C4 C3 H3A 119.3
C2 C3 H3A 119.3
C3 C4 C5 119.2(6)
C3 C4 H4 120.4
C5 C4 H4 120.4
C10 C5 C4 120.8(5)
C10 C5 C6 118.8(4)
C4 C5 C6 120.1(4)
C5 C6 C7 109.4(3)
C5 C6 H6A 109.8
C7 C6 H6A 109.8
C5 C6 H6B 109.8
C7 C6 H6B 109.8
H6A C6 H6B 108.2
C8 C7 C6 110.0(3)
C8 C7 H7A 109.7
C6 C7 H7A 109.7
C8 C7 H7B 109.7
C6 C7 H7B 109.7
H7A C7 H7B 108.2
O2 C8 C7 107.8(3)
O2 C8 C14 101.7(3)
C7 C8 C14 116.0(4)
O2 C8 C9 107.4(3)
C7 C8 C9 111.3(3)
C14 C8 C9 111.7(3)
C10 C9 C11 110.6(3)
C10 C9 C8 114.6(3)
C11 C9 C8 111.2(3)
C10 C9 H9 106.7
C11 C9 H9 106.7
C8 C9 H9 106.7
C5 C10 C1 118.1(4)
C5 C10 C9 121.9(3)
C1 C10 C9 120.1(4)
C12 C11 C9 113.0(4)
C12 C11 H11A 109.0
C9 C11 H11A 109.0
C12 C11 H11B 109.0
C9 C11 H11B 109.0
H11A C11 H11B 107.8
C11 C12 C13 112.1(3)
C11 C12 H12A 109.2
C13 C12 H12A 109.2
C11 C12 H12B 109.2
C13 C12 H12B 109.2
H12A C12 H12B 107.9
C15 C13 C12 112.6(4)
C15 C13 C14 100.9(3)
C12 C13 C14 110.0(4)
C15 C13 H13 111.0
C12 C13 H13 111.0
C14 C13 H13 111.0
C17 C14 C8 114.9(4)
C17 C14 C13 113.4(5)
C8 C14 C13 98.2(4)
C17 C14 H14 109.9
C8 C14 H14 109.9
C13 C14 H14 109.9
O2 C15 C13 106.7(4)
O2 C15 H15A 110.4
C13 C15 H15A 110.4
O2 C15 H15B 110.4
C13 C15 H15B 110.4
H15A C15 H15B 108.6
O1 C16 H16A 109.5
O1 C16 H16B 109.5
H16A C16 H16B 109.5
O1 C16 H16C 109.5
H16A C16 H16C 109.5
H16B C16 H16C 109.5
O3 C17 C14 110.0(5)
O3 C17 H17A 109.7
C14 C17 H17A 109.7
O3 C17 H17B 109.7
C14 C17 H17B 109.7
H17A C17 H17B 108.2
O4 C18 C19 122.9(5)
O4 C18 C27 115.7(4)
C19 C18 C27 121.4(5)
C20 C19 C18 119.6(4)
C20 C19 H19 120.2
C18 C19 H19 120.2
C21 C20 C19 119.5(5)
C21 C20 H20 120.2
C19 C20 H20 120.2
C20 C21 C22 121.2(6)
C20 C21 H21 119.4
C22 C21 H21 119.4
C21 C22 C27 120.0(5)
C21 C22 C23 120.7(5)
C27 C22 C23 119.2(3)
C22 C23 C24 109.4(3)
C22 C23 H23A 109.8
C24 C23 H23A 109.8
C22 C23 H23B 109.8
C24 C23 H23B 109.8
H23A C23 H23B 108.2
C25 C24 C23 110.1(3)
C25 C24 H24A 109.6
C23 C24 H24A 109.6
C25 C24 H24B 109.6
C23 C24 H24B 109.6
H24A C24 H24B 108.2
O5 C25 C24 107.5(3)
O5 C25 C31 101.6(3)
C24 C25 C31 116.6(3)
O5 C25 C26 107.8(3)
C24 C25 C26 111.4(3)
C31 C25 C26 111.1(3)
C27 C26 C28 109.9(3)
C27 C26 C25 115.2(3)
C28 C26 C25 111.2(3)
C27 C26 H26 106.7
C28 C26 H26 106.7
C25 C26 H26 106.7
C22 C27 C18 118.1(4)
C22 C27 C26 121.7(3)
C18 C27 C26 120.2(4)
C29 C28 C26 112.6(4)
C29 C28 H28A 109.1
C26 C28 H28A 109.1
C29 C28 H28B 109.1
C26 C28 H28B 109.1
H28A C28 H28B 107.8
C30 C29 C28 111.7(4)
C30 C29 H29A 109.3
C28 C29 H29A 109.3
C30 C29 H29B 109.3
C28 C29 H29B 109.3
H29A C29 H29B 107.9
C31 C30 C32 101.8(3)
C31 C30 C29 109.8(4)
C32 C30 C29 113.2(4)
C31 C30 H30 110.6
C32 C30 H30 110.6
C29 C30 H30 110.6
C30 C31 C33 113.4(4)
C30 C31 C25 98.7(4)
C33 C31 C25 114.3(4)
C30 C31 H31 110.0
C33 C31 H31 110.0
C25 C31 H31 110.0
O5 C32 C30 106.2(3)
O5 C32 H32A 110.5
C30 C32 H32A 110.5
O5 C32 H32B 110.5
C30 C32 H32B 110.5
H32A C32 H32B 108.7
O6 C33 C31 110.0(4)
O6 C33 H33A 109.7
C31 C33 H33A 109.7
O6 C33 H33B 109.7
C31 C33 H33B 109.7
H33A C33 H33B 108.2
O4 C34 H34A 109.5
O4 C34 H34B 109.5
H34A C34 H34B 109.5
O4 C34 H34C 109.5
H34A C34 H34C 109.5
H34B C34 H34C 109.5

loop_
_geom_bond_atom_site_label_1
_geom_bond_atom_site_label_2
_geom_bond_distance
O1 C1 1.380(6)
O1 C16 1.429(6)
O2 C15 1.449(5)
O2 C8 1.456(4)
O3 C17 1.435(7)
O3 H3 0.81(5)
O4 C18 1.385(7)
O4 C34 1.416(6)
O5 C32 1.447(5)
O5 C25 1.460(4)
O6 C33 1.413(7)
O6 H6 0.92(5)
C1 C2 1.390(7)
C1 C10 1.403(7)
C2 C3 1.377(7)
C2 H2 0.9300
C3 C4 1.372(9)
C3 H3A 0.9300
C4 C5 1.402(7)
C4 H4 0.9300
C5 C10 1.393(5)
C5 C6 1.506(6)
C6 C7 1.516(6)
C6 H6A 0.9700
C6 H6B 0.9700
C7 C8 1.515(5)
C7 H7A 0.9700
C7 H7B 0.9700
C8 C14 1.544(5)
C8 C9 1.572(5)
C9 C10 1.524(5)
C9 C11 1.540(5)
C9 H9 0.9800
C11 C12 1.522(6)
C11 H11A 0.9700
C11 H11B 0.9700
C12 C13 1.544(6)
C12 H12A 0.9700
C12 H12B 0.9700
C13 C15 1.526(6)
C13 C14 1.545(7)
C13 H13 0.9800
C14 C17 1.517(9)
C14 H14 0.9800
C15 H15A 0.9700
C15 H15B 0.9700
C16 H16A 0.9600
C16 H16B 0.9600
C16 H16C 0.9600
C17 H17A 0.9700
C17 H17B 0.9700
C18 C19 1.386(7)
C18 C27 1.404(7)
C19 C20 1.385(7)
C19 H19 0.9300
C20 C21 1.380(9)
C20 H20 0.9300
C21 C22 1.390(7)
C21 H21 0.9300
C22 C27 1.393(5)
C22 C23 1.503(5)
C23 C24 1.518(6)
C23 H23A 0.9700
C23 H23B 0.9700
C24 C25 1.513(5)
C24 H24A 0.9700
C24 H24B 0.9700
C25 C31 1.541(5)
C25 C26 1.570(5)
C26 C27 1.513(5)
C26 C28 1.549(6)
C26 H26 0.9800
C28 C29 1.543(6)
C28 H28A 0.9700
C28 H28B 0.9700
C29 C30 1.535(6)
C29 H29A 0.9700
C29 H29B 0.9700
C30 C31 1.523(7)
C30 C32 1.523(6)
C30 H30 0.9800
C31 C33 1.533(8)
C31 H31 0.9800
C32 H32A 0.9700
C32 H32B 0.9700
C33 H33A 0.9700
C33 H33B 0.9700
C34 H34A 0.9600
C34 H34B 0.9600
C34 H34C 0.9600

loop_
_geom_hbond_atom_site_label_D
_geom_hbond_atom_site_label_H
_geom_hbond_atom_site_label_A
_geom_hbond_distance_DH
_geom_hbond_distance_HA
_geom_hbond_distance_DA
_geom_hbond_angle_DHA
_geom_hbond_site_symmetry_A
O6 H6 O2 0.92(5) 1.96(6) 2.864(5) 169(5) 2_654
O3 H3 O5 0.81(5) 2.15(5) 2.909(6) 157(4) 4

loop_
_geom_torsion_atom_site_label_1
_geom_torsion_atom_site_label_2
_geom_torsion_atom_site_label_3
_geom_torsion_atom_site_label_4
_geom_torsion
C16 O1 C1 C2 -17.7(7)
C16 O1 C1 C10 163.1(4)
O1 C1 C2 C3 -179.8(4)
C10 C1 C2 C3 -0.7(7)
C1 C2 C3 C4 -2.6(8)
C2 C3 C4 C5 2.2(8)
C3 C4 C5 C10 1.5(7)
C3 C4 C5 C6 -172.2(5)
C10 C5 C6 C7 -30.9(5)
C4 C5 C6 C7 143.0(4)
C5 C6 C7 C8 64.8(4)
C15 O2 C8 C7 -156.3(3)
C15 O2 C8 C14 -33.8(4)
C15 O2 C8 C9 83.6(3)
C6 C7 C8 O2 -173.2(3)
C6 C7 C8 C14 73.6(5)
C6 C7 C8 C9 -55.6(4)
O2 C8 C9 C10 132.1(3)
C7 C8 C9 C10 14.3(5)
C14 C8 C9 C10 -117.2(4)
O2 C8 C9 C11 -101.6(4)
C7 C8 C9 C11 140.6(4)
C14 C8 C9 C11 9.1(5)
C4 C5 C10 C1 -4.6(6)
C6 C5 C10 C1 169.2(4)
C4 C5 C10 C9 175.1(4)
C6 C5 C10 C9 -11.1(6)
O1 C1 C10 C5 -176.6(4)
C2 C1 C10 C5 4.2(6)
O1 C1 C10 C9 3.7(6)
C2 C1 C10 C9 -175.5(4)
C11 C9 C10 C5 -106.9(4)
C8 C9 C10 C5 19.7(5)
C11 C9 C10 C1 72.8(5)
C8 C9 C10 C1 -160.6(4)
C10 C9 C11 C12 174.3(4)
C8 C9 C11 C12 45.8(5)
C9 C11 C12 C13 -38.2(6)
C11 C12 C13 C15 87.6(5)
C11 C12 C13 C14 -24.0(5)
O2 C8 C14 C17 -72.6(5)
C7 C8 C14 C17 44.0(6)
C9 C8 C14 C17 173.1(4)
O2 C8 C14 C13 48.0(4)
C7 C8 C14 C13 164.7(4)
C9 C8 C14 C13 -66.3(4)
C15 C13 C14 C17 77.8(4)
C12 C13 C14 C17 -163.1(4)
C15 C13 C14 C8 -44.0(4)
C12 C13 C14 C8 75.1(4)
C8 O2 C15 C13 5.1(4)
C12 C13 C15 O2 -91.7(4)
C14 C13 C15 O2 25.5(4)
C8 C14 C17 O3 -85.8(5)
C13 C14 C17 O3 162.3(4)
C34 O4 C18 C19 13.6(7)
C34 O4 C18 C27 -164.4(4)
O4 C18 C19 C20 -179.1(4)
C27 C18 C19 C20 -1.2(7)
C18 C19 C20 C21 3.5(8)
C19 C20 C21 C22 -2.0(8)
C20 C21 C22 C27 -1.7(7)
C20 C21 C22 C23 173.6(4)
C21 C22 C23 C24 -143.9(4)
C27 C22 C23 C24 31.5(5)
C22 C23 C24 C25 -64.1(4)
C32 O5 C25 C24 156.3(3)
C32 O5 C25 C31 33.3(4)
C32 O5 C25 C26 -83.6(3)
C23 C24 C25 O5 173.0(3)
C23 C24 C25 C31 -73.9(4)
C23 C24 C25 C26 55.0(4)
O5 C25 C26 C27 -132.6(3)
C24 C25 C26 C27 -14.9(4)
C31 C25 C26 C27 116.9(4)
O5 C25 C26 C28 101.6(4)
C24 C25 C26 C28 -140.7(3)
C31 C25 C26 C28 -8.9(5)
C21 C22 C27 C18 3.9(6)
C23 C22 C27 C18 -171.5(4)
C21 C22 C27 C26 -175.5(4)
C23 C22 C27 C26 9.1(5)
O4 C18 C27 C22 175.5(4)
C19 C18 C27 C22 -2.5(6)
O4 C18 C27 C26 -5.1(6)
C19 C18 C27 C26 176.9(4)
C28 C26 C27 C22 108.6(4)
C25 C26 C27 C22 -17.9(5)
C28 C26 C27 C18 -70.8(5)
C25 C26 C27 C18 162.8(3)
C27 C26 C28 C29 -174.0(4)
C25 C26 C28 C29 -45.3(5)
C26 C28 C29 C30 37.4(5)
C28 C29 C30 C31 24.8(5)
C28 C29 C30 C32 -88.1(5)
C32 C30 C31 C33 -77.9(4)
C29 C30 C31 C33 162.0(4)
C32 C30 C31 C25 43.4(4)
C29 C30 C31 C25 -76.7(4)
O5 C25 C31 C30 -47.2(4)
C24 C25 C31 C30 -163.7(3)
C26 C25 C31 C30 67.2(4)
O5 C25 C31 C33 73.4(5)
C24 C25 C31 C33 -43.1(6)
C26 C25 C31 C33 -172.1(4)
C25 O5 C32 C30 -5.5(4)
C31 C30 C32 O5 -24.8(4)
C29 C30 C32 O5 93.0(4)
C30 C31 C33 O6 -162.9(4)
C25 C31 C33 O6 85.0(6)
